data_7104894
loop_
_publ_author_name
'Zhang, Lin-Ping'
'Lu, Wen-Jie'
'Mak, Thomas C W'

_publ_section_title
;
 Controlled crystallization of mixed-ligand complexes of
 1,3-bis(4-pyridyl)propane-N,N'-dioxide with metal(II) thiocyanates:
 isostructurality in coordination networks bearing different mono- and
 di-nuclear nodes
;
_journal_issue 22
_journal_name_full 'Chemical communications (Cambridge, England)'
_journal_page_first 2830
_journal_page_last 2831
_journal_paper_doi 10.1039/b307604k
_journal_year 2003
_chemical_formula_sum 'C15 H16 N4 O3 S2 Zn'
_chemical_formula_weight 429.81
_chemical_name_systematic
;
?
;
_space_group_IT_number 14
_symmetry_cell_setting monoclinic
_symmetry_space_group_name_Hall '-P 2ybc'
_symmetry_space_group_name_H-M 'P 1 21/c 1'
_atom_sites_solution_hydrogens geom
_atom_sites_solution_primary direct
_atom_sites_solution_secondary difmap
_audit_creation_method SHELXL-97
_cell_angle_alpha 90.00
_cell_angle_beta 114.779(5)
_cell_angle_gamma 90.00
_cell_formula_units_Z 4
_cell_length_a 12.555(3)
_cell_length_b 12.529(3)
_cell_length_c 13.159(3)
_cell_measurement_temperature 293(2)
_cell_volume 1879.4(7)
_computing_structure_refinement 'SHELXL-97 (Sheldrick, 1997)'
_computing_structure_solution 'SHELXS-97 (Sheldrick, 1990)'
_diffrn_ambient_temperature 293(2)
_diffrn_measured_fraction_theta_full 0.991
_diffrn_measured_fraction_theta_max 0.991
_diffrn_radiation_monochromator graphite
_diffrn_radiation_source 'fine-focus sealed tube'
_diffrn_radiation_type MoK\a
_diffrn_radiation_wavelength 0.71073
_diffrn_reflns_av_R_equivalents 0.0663
_diffrn_reflns_av_sigmaI/netI 0.1000
_diffrn_reflns_limit_h_max 16
_diffrn_reflns_limit_h_min -16
_diffrn_reflns_limit_k_max 13
_diffrn_reflns_limit_k_min -16
_diffrn_reflns_limit_l_max 15
_diffrn_reflns_limit_l_min -17
_diffrn_reflns_number 12649
_diffrn_reflns_theta_full 28.08
_diffrn_reflns_theta_max 28.08
_diffrn_reflns_theta_min 2.36
_exptl_absorpt_coefficient_mu 1.550
_exptl_absorpt_correction_T_max 1.0000
_exptl_absorpt_correction_T_min 0.6407
_exptl_absorpt_correction_type SADABS
_exptl_crystal_colour colorless
_exptl_crystal_density_diffrn 1.519
_exptl_crystal_density_method 'not measured'
_exptl_crystal_description block
_exptl_crystal_F_000 880
_exptl_crystal_size_max 0.4
_exptl_crystal_size_mid 0.4
_exptl_crystal_size_min 0.2
_refine_diff_density_max 0.477
_refine_diff_density_min -0.352
_refine_diff_density_rms 0.082
_refine_ls_extinction_method none
_refine_ls_goodness_of_fit_ref 0.913
_refine_ls_hydrogen_treatment mixed
_refine_ls_matrix_type full
_refine_ls_number_parameters 226
_refine_ls_number_reflns 4535
_refine_ls_number_restraints 0
_refine_ls_restrained_S_all 0.913
_refine_ls_R_factor_all 0.1147
_refine_ls_R_factor_gt 0.0465
_refine_ls_shift/su_max 0.000
_refine_ls_shift/su_mean 0.000
_refine_ls_structure_factor_coef Fsqd
_refine_ls_weighting_details 'calc w=1/[\s^2^(Fo^2^)+(0.0484P)^2^+0.0000P] where P=(Fo^2^+2Fc^2^)/3'
_refine_ls_weighting_scheme calc
_refine_ls_wR_factor_gt 0.0974
_refine_ls_wR_factor_ref 0.1190
_reflns_number_gt 2338
_reflns_number_total 4535
_reflns_threshold_expression >2sigma(I)
_cod_duplicate_entry 7113475
_cod_data_source_file b307604k.txt
_cod_data_source_block compd4
_cod_depositor_comments
;
The following automatic conversions were performed:
'_symmetry_cell_setting' value 'Monoclinic' changed to 'monoclinic'
according to '/home/saulius/struct/CIF-dictionaries/cif_core.dic'
dictionary named 'cif_core.dic' version 2.4.1 from 2010-06-29.

Automatic conversion script
Id: cif_fix_enum 1527 2010-12-29 10:47:43Z saulius 
;
_cod_original_sg_symbol_H-M P2(1)/c
_cod_database_code 7104894

loop_
_symmetry_equiv_pos_as_xyz
'x, y, z'
'-x, y+1/2, -z+1/2'
'-x, -y, -z'
'x, -y-1/2, z-1/2'

loop_
_atom_site_label
_atom_site_type_symbol
_atom_site_fract_x
_atom_site_fract_y
_atom_site_fract_z
_atom_site_U_iso_or_equiv
_atom_site_adp_type
_atom_site_occupancy
_atom_site_symmetry_multiplicity
_atom_site_calc_flag
_atom_site_refinement_flags
_atom_site_disorder_assembly
_atom_site_disorder_group
Zn1 Zn 0.01399(4) 0.91739(4) 0.61163(4) 0.03680(16) Uani 1 1 d . . .
O1W O 0.0342(3) 1.0767(2) 0.6944(2) 0.0472(7) Uani 1 1 d . . .
H1WA H 0.0915 1.0930 0.7341 0.071 Uiso 1 1 d R . .
H1WB H 0.0185 1.1085 0.6321 0.071 Uiso 1 1 d R . .
S1 S -0.28469(12) 0.70790(10) 0.63061(11) 0.0628(4) Uani 1 1 d . . .
C14 C -0.1827(4) 0.7957(3) 0.6462(3) 0.0413(10) Uani 1 1 d . . .
N3 N -0.1099(3) 0.8569(3) 0.6585(3) 0.0477(9) Uani 1 1 d . . .
S2 S 0.38414(14) 0.79802(14) 0.87779(14) 0.0921(6) Uani 1 1 d . . .
C15 C 0.2558(4) 0.8352(3) 0.7890(4) 0.0436(11) Uani 1 1 d . . .
N4 N 0.1646(3) 0.8621(3) 0.7273(3) 0.0490(9) Uani 1 1 d . . .
O1 O -0.0126(3) 0.79326(19) 0.4867(2) 0.0414(7) Uani 1 1 d . . .
O2 O 0.8935(2) 0.4986(2) 0.9777(2) 0.0365(6) Uani 1 1 d . . .
N1 N 0.0467(3) 0.7010(2) 0.5187(3) 0.0342(8) Uani 1 1 d . . .
N2 N 0.7767(3) 0.5011(2) 0.9411(2) 0.0317(7) Uani 1 1 d . . .
C1 C 0.1024(4) 0.6612(3) 0.4593(3) 0.0398(10) Uani 1 1 d . . .
H1A H 0.1002 0.6978 0.3970 0.048 Uiso 1 1 calc R . .
C2 C 0.1625(4) 0.5667(3) 0.4907(3) 0.0419(10) Uani 1 1 d . . .
H2A H 0.1994 0.5395 0.4480 0.050 Uiso 1 1 calc R . .
C3 C 0.1697(3) 0.5110(3) 0.5834(3) 0.0345(9) Uani 1 1 d . . .
C4 C 0.1094(4) 0.5541(3) 0.6414(3) 0.0360(10) Uani 1 1 d . . .
H4A H 0.1097 0.5182 0.7034 0.043 Uiso 1 1 calc R . .
C5 C 0.0494(4) 0.6488(3) 0.6089(3) 0.0390(10) Uani 1 1 d . . .
H5A H 0.0106 0.6768 0.6495 0.047 Uiso 1 1 calc R . .
C6 C 0.2378(4) 0.4088(3) 0.6202(3) 0.0421(10) Uani 1 1 d . . .
H6A H 0.2233 0.3649 0.5550 0.050 Uiso 1 1 calc R . .
H6B H 0.2103 0.3700 0.6683 0.050 Uiso 1 1 calc R . .
C7 C 0.3680(4) 0.4278(3) 0.6822(4) 0.0470(11) Uani 1 1 d . . .
H7A H 0.3946 0.4677 0.6340 0.056 Uiso 1 1 calc R . .
H7B H 0.4078 0.3594 0.6974 0.056 Uiso 1 1 calc R . .
C8 C 0.4045(4) 0.4883(4) 0.7928(4) 0.0506(11) Uani 1 1 d . . .
H8A H 0.3706 0.5593 0.7781 0.061 Uiso 1 1 calc R . .
H8B H 0.3745 0.4514 0.8402 0.061 Uiso 1 1 calc R . .
C9 C 0.5343(4) 0.4967(3) 0.8520(3) 0.0406(10) Uani 1 1 d . . .
C10 C 0.5957(4) 0.5829(3) 0.8378(4) 0.0544(12) Uani 1 1 d . . .
H10A H 0.5545 0.6416 0.7969 0.065 Uiso 1 1 calc R . .
C11 C 0.7157(4) 0.5838(3) 0.8825(4) 0.0482(11) Uani 1 1 d . . .
H11A H 0.7547 0.6428 0.8718 0.058 Uiso 1 1 calc R . .
C12 C 0.6016(4) 0.4155(4) 0.9180(4) 0.0537(12) Uani 1 1 d . . .
H12A H 0.5650 0.3573 0.9337 0.064 Uiso 1 1 calc R . .
C13 C 0.7211(4) 0.4186(3) 0.9611(4) 0.0506(11) Uani 1 1 d . . .
H13B H 0.7645 0.3622 1.0050 0.061 Uiso 1 1 calc R . .

loop_
_atom_site_aniso_label
_atom_site_aniso_U_11
_atom_site_aniso_U_22
_atom_site_aniso_U_33
_atom_site_aniso_U_23
_atom_site_aniso_U_13
_atom_site_aniso_U_12
Zn1 0.0377(3) 0.0399(3) 0.0326(3) 0.0046(2) 0.0145(2) 0.0023(2)
O1W 0.059(2) 0.0494(17) 0.0355(16) -0.0011(14) 0.0218(16) -0.0003(14)
S1 0.0616(9) 0.0649(8) 0.0648(9) -0.0079(7) 0.0292(8) -0.0180(6)
C14 0.048(3) 0.045(3) 0.037(2) 0.006(2) 0.024(2) 0.013(2)
N3 0.054(3) 0.047(2) 0.051(2) -0.0006(19) 0.031(2) -0.0055(19)
S2 0.0536(10) 0.1298(15) 0.0815(11) 0.0432(10) 0.0171(9) 0.0248(9)
C15 0.053(3) 0.046(3) 0.037(3) 0.010(2) 0.024(3) 0.000(2)
N4 0.048(3) 0.056(2) 0.037(2) 0.0044(19) 0.012(2) 0.0026(19)
O1 0.059(2) 0.0307(15) 0.0339(16) 0.0055(12) 0.0189(15) 0.0090(13)
O2 0.0239(16) 0.0480(16) 0.0357(15) -0.0102(13) 0.0105(13) -0.0014(12)
N1 0.041(2) 0.0291(18) 0.0305(18) -0.0006(14) 0.0131(17) -0.0002(14)
N2 0.027(2) 0.0351(18) 0.0314(18) -0.0005(15) 0.0105(16) -0.0010(14)
C1 0.058(3) 0.037(2) 0.031(2) 0.0021(18) 0.025(2) -0.005(2)
C2 0.047(3) 0.046(3) 0.039(2) -0.007(2) 0.024(2) -0.002(2)
C3 0.032(2) 0.036(2) 0.033(2) -0.0078(18) 0.011(2) -0.0039(17)
C4 0.038(3) 0.037(2) 0.033(2) 0.0086(17) 0.015(2) -0.0013(17)
C5 0.050(3) 0.039(2) 0.036(2) 0.0058(19) 0.026(2) 0.0024(19)
C6 0.045(3) 0.037(2) 0.039(2) -0.0059(19) 0.012(2) 0.0048(19)
C7 0.037(3) 0.054(3) 0.048(3) -0.002(2) 0.016(2) 0.008(2)
C8 0.033(3) 0.062(3) 0.051(3) -0.004(2) 0.013(2) 0.001(2)
C9 0.029(3) 0.048(3) 0.043(3) -0.005(2) 0.012(2) 0.0003(19)
C10 0.035(3) 0.049(3) 0.068(3) 0.018(2) 0.011(2) 0.009(2)
C11 0.038(3) 0.038(2) 0.066(3) 0.012(2) 0.019(2) 0.001(2)
C12 0.043(3) 0.053(3) 0.064(3) 0.017(2) 0.021(3) -0.005(2)
C13 0.040(3) 0.049(3) 0.054(3) 0.021(2) 0.011(2) 0.004(2)

loop_
_atom_type_symbol
_atom_type_description
_atom_type_scat_dispersion_real
_atom_type_scat_dispersion_imag
_atom_type_scat_source
C C 0.0033 0.0016 'International Tables Vol C Tables 4.2.6.8 and 6.1.1.4'
H H 0.0000 0.0000 'International Tables Vol C Tables 4.2.6.8 and 6.1.1.4'
N N 0.0061 0.0033 'International Tables Vol C Tables 4.2.6.8 and 6.1.1.4'
O O 0.0106 0.0060 'International Tables Vol C Tables 4.2.6.8 and 6.1.1.4'
S S 0.1246 0.1234 'International Tables Vol C Tables 4.2.6.8 and 6.1.1.4'
Zn Zn 0.2839 1.4301 'International Tables Vol C Tables 4.2.6.8 and 6.1.1.4'

loop_
_geom_angle_atom_site_label_1
_geom_angle_atom_site_label_2
_geom_angle_atom_site_label_3
_geom_angle
_geom_angle_site_symmetry_1
_geom_angle_site_symmetry_3
_geom_angle_publ_flag
N4 Zn1 N3 103.84(15) . . ?
N4 Zn1 O2 162.07(12) . 4_475 ?
N3 Zn1 O2 93.91(13) . 4_475 ?
N4 Zn1 O1 97.14(13) . . ?
N3 Zn1 O1 93.84(12) . . ?
O2 Zn1 O1 83.95(10) 4_475 . ?
N4 Zn1 O2 91.40(12) . 2_656 ?
N3 Zn1 O2 164.71(13) . 2_656 ?
O2 Zn1 O2 70.92(11) 4_475 2_656 ?
O1 Zn1 O2 82.91(9) . 2_656 ?
N4 Zn1 O1W 93.50(13) . . ?
N3 Zn1 O1W 97.44(12) . . ?
O2 Zn1 O1W 81.58(10) 4_475 . ?
O1 Zn1 O1W 162.19(9) . . ?
O2 Zn1 O1W 82.58(9) 2_656 . ?
N3 C14 S1 179.1(5) . . ?
C14 N3 Zn1 149.8(3) . . ?
N4 C15 S2 179.1(4) . . ?
C15 N4 Zn1 174.0(4) . . ?
N1 O1 Zn1 119.1(2) . . ?
N2 O2 Zn1 126.58(19) . 4_676 ?
N2 O2 Zn1 123.9(2) . 2_646 ?
Zn1 O2 Zn1 109.08(11) 4_676 2_646 ?
C5 N1 O1 120.1(3) . . ?
C5 N1 C1 120.4(3) . . ?
O1 N1 C1 119.5(3) . . ?
C11 N2 C13 119.8(4) . . ?
C11 N2 O2 120.5(3) . . ?
C13 N2 O2 119.7(3) . . ?
N1 C1 C2 120.0(3) . . ?
C1 C2 C3 121.9(4) . . ?
C2 C3 C4 116.2(4) . . ?
C2 C3 C6 122.4(3) . . ?
C4 C3 C6 121.4(3) . . ?
C5 C4 C3 121.2(3) . . ?
N1 C5 C4 120.3(3) . . ?
C3 C6 C7 112.4(3) . . ?
C6 C7 C8 114.7(3) . . ?
C9 C8 C7 111.0(3) . . ?
C12 C9 C10 115.7(4) . . ?
C12 C9 C8 121.9(4) . . ?
C10 C9 C8 122.3(4) . . ?
C11 C10 C9 121.5(4) . . ?
N2 C11 C10 120.5(4) . . ?
C13 C12 C9 121.3(4) . . ?
N2 C13 C12 121.0(4) . . ?

loop_
_geom_bond_atom_site_label_1
_geom_bond_atom_site_label_2
_geom_bond_distance
_geom_bond_site_symmetry_2
_geom_bond_publ_flag
Zn1 N4 1.989(4) . ?
Zn1 N3 2.044(4) . ?
Zn1 O2 2.066(3) 4_475 ?
Zn1 O1 2.184(3) . ?
Zn1 O2 2.217(2) 2_656 ?
Zn1 O1W 2.237(3) . ?
S1 C14 1.634(5) . ?
C14 N3 1.151(5) . ?
S2 C15 1.612(5) . ?
C15 N4 1.143(5) . ?
O1 N1 1.343(4) . ?
O2 N2 1.338(4) . ?
O2 Zn1 2.066(3) 4_676 ?
O2 Zn1 2.217(2) 2_646 ?
N1 C5 1.343(4) . ?
N1 C1 1.344(4) . ?
N2 C11 1.326(5) . ?
N2 C13 1.334(5) . ?
C1 C2 1.371(5) . ?
C2 C3 1.375(5) . ?
C3 C4 1.391(5) . ?
C3 C6 1.503(5) . ?
C4 C5 1.373(5) . ?
C6 C7 1.509(6) . ?
C7 C8 1.531(6) . ?
C8 C9 1.487(5) . ?
C9 C12 1.374(6) . ?
C9 C10 1.385(6) . ?
C10 C11 1.368(6) . ?
C12 C13 1.363(6) . ?
